data_7112273
loop_
_publ_author_name
'Ming Wang, Xin'
'Qing Fan, Rui'
'Sheng Qiang, Liang'
'Qi Li, Wei'
'Wang, Ping'
'Jie Zhang, Hui'
'Lin Yang, Yu'

_publ_section_title
;
 Tunable luminescence from rare 2D Ga(iii)/In(iii) coordination polymers
 coexisting with three different conjugated system aromatic ligands.
;
_journal_issue 39
_journal_name_full 'Chemical communications (Cambridge, England)'
_journal_page_first 5023
_journal_page_last 5026
_journal_paper_doi 10.1039/c3cc48867e
_journal_volume 50
_journal_year 2014
_chemical_formula_sum 'C30 H19 In N2 O6.5'
_chemical_formula_weight 626.29
_chemical_name_systematic
; 
 ? 
;
_space_group_IT_number 15
_symmetry_cell_setting monoclinic
_symmetry_space_group_name_Hall '-C 2yc'
_symmetry_space_group_name_H-M 'C 1 2/c 1'
_atom_sites_solution_hydrogens geom
_atom_sites_solution_primary direct
_atom_sites_solution_secondary difmap
_audit_creation_method SHELXL-97
_cell_angle_alpha 90.00
_cell_angle_beta 110.29(3)
_cell_angle_gamma 90.00
_cell_formula_units_Z 8
_cell_length_a 20.347(4)
_cell_length_b 10.869(2)
_cell_length_c 25.052(5)
_cell_measurement_reflns_used 23328
_cell_measurement_temperature 293(2)
_cell_measurement_theta_max 27.47
_cell_measurement_theta_min 2.99
_cell_volume 5197(2)
_computing_cell_refinement 'Bruker SMART'
_computing_data_collection 'Bruker SMART'
_computing_data_reduction 'Bruker SAINT'
_computing_molecular_graphics SHELXP-97
_computing_publication_material SHELXTL
_computing_structure_refinement 'SHELXL-97 (Sheldrick, 1997)'
_computing_structure_solution 'SHELXS-97 (Sheldrick, 1997)'
_diffrn_ambient_temperature 293(2)
_diffrn_measured_fraction_theta_full 0.992
_diffrn_measured_fraction_theta_max 0.992
_diffrn_measurement_method 'phi and omega scans'
_diffrn_radiation_monochromator graphite
_diffrn_radiation_source 'fine-focus sealed tube'
_diffrn_radiation_type MoK\a
_diffrn_radiation_wavelength 0.71073
_diffrn_reflns_av_R_equivalents 0.0871
_diffrn_reflns_av_sigmaI/netI 0.0744
_diffrn_reflns_limit_h_max 26
_diffrn_reflns_limit_h_min -26
_diffrn_reflns_limit_k_max 14
_diffrn_reflns_limit_k_min -13
_diffrn_reflns_limit_l_max 32
_diffrn_reflns_limit_l_min -31
_diffrn_reflns_number 23328
_diffrn_reflns_theta_full 27.47
_diffrn_reflns_theta_max 27.47
_diffrn_reflns_theta_min 2.99
_diffrn_standards_decay_% 0
_diffrn_standards_interval_count 0
_diffrn_standards_interval_time 0
_diffrn_standards_number 0
_exptl_absorpt_coefficient_mu 0.960
_exptl_absorpt_correction_T_max 0.9358
_exptl_absorpt_correction_T_min 0.7755
_exptl_absorpt_correction_type multi-scan
_exptl_absorpt_process_details SADABS
_exptl_crystal_colour colorless
_exptl_crystal_density_diffrn 1.601
_exptl_crystal_density_method 'not measured'
_exptl_crystal_description block
_exptl_crystal_F_000 2512
_exptl_crystal_size_max 0.28
_exptl_crystal_size_mid 0.11
_exptl_crystal_size_min 0.07
_refine_diff_density_max 0.747
_refine_diff_density_min -0.796
_refine_diff_density_rms 0.103
_refine_ls_extinction_method none
_refine_ls_goodness_of_fit_ref 0.962
_refine_ls_hydrogen_treatment constr
_refine_ls_matrix_type full
_refine_ls_number_parameters 357
_refine_ls_number_reflns 5893
_refine_ls_number_restraints 0
_refine_ls_restrained_S_all 0.962
_refine_ls_R_factor_all 0.0999
_refine_ls_R_factor_gt 0.0542
_refine_ls_shift/su_max 0.000
_refine_ls_shift/su_mean 0.000
_refine_ls_structure_factor_coef Fsqd
_refine_ls_weighting_details 'calc w=1/[\s^2^(Fo^2^)+(0.1000P)^2^+0.0000P] where P=(Fo^2^+2Fc^2^)/3'
_refine_ls_weighting_scheme calc
_refine_ls_wR_factor_gt 0.1388
_refine_ls_wR_factor_ref 0.1695
_reflns_number_gt 3724
_reflns_number_total 5893
_reflns_threshold_expression >2sigma(I)
_cod_data_source_file c3cc48867e2.cif
_cod_data_source_block w
_cod_depositor_comments
;
The following automatic conversions were performed:

'_symmetry_cell_setting' value 'Monoclinic' changed to 'monoclinic'
according to
/usr/data/users/saulius/crontab/automatic-downloads/rss-feeds/RSC/lib/dictionaries/cif_core.dic
dictionary named 'cif_core.dic' version 2.4.2 from 2011-04-26.

Automatic conversion script
Id: cif_fix_values 2281 2013-09-26 08:29:07Z andrius 

 Adding full bibliography for
 ./tmp-cod-update-bibliographies-9336/cifs/7112273.cif.
;
_cod_original_cell_volume 5196.5(18)
_cod_original_sg_symbol_H-M 'C2/c  '
_cod_original_formula_sum 'C30 H19 In N2 O6.50'
_cod_database_code 7112273

loop_
_symmetry_equiv_pos_as_xyz
'x, y, z'
'-x, y, -z+1/2'
'x+1/2, y+1/2, z'
'-x+1/2, y+1/2, -z+1/2'
'-x, -y, -z'
'x, -y, z-1/2'
'-x+1/2, -y+1/2, -z'
'x+1/2, -y+1/2, z-1/2'

loop_
_atom_site_label
_atom_site_type_symbol
_atom_site_fract_x
_atom_site_fract_y
_atom_site_fract_z
_atom_site_U_iso_or_equiv
_atom_site_adp_type
_atom_site_occupancy
_atom_site_symmetry_multiplicity
_atom_site_calc_flag
_atom_site_refinement_flags
In1 In -0.14774(2) 1.37520(3) -0.136654(17) 0.03934(16) Uani 1 1 d .
O1 O -0.0884(2) 1.5590(4) -0.1245(2) 0.0544(11) Uani 1 1 d .
O2 O -0.2010(2) 1.5515(3) -0.17357(18) 0.0504(11) Uani 1 1 d .
O3 O -0.1909(3) 1.2940(4) -0.21960(19) 0.0619(13) Uani 1 1 d .
O4 O -0.0948(3) 1.3775(7) -0.2179(3) 0.099(2) Uani 1 1 d .
O5 O -0.0390(3) 1.2943(4) -0.0797(2) 0.0587(12) Uani 1 1 d .
O6 O -0.1325(2) 1.1813(4) -0.10448(19) 0.0543(11) Uani 1 1 d .
N1 N -0.2588(3) 1.3325(5) -0.1332(2) 0.0501(12) Uani 1 1 d .
N2 N -0.1511(3) 1.4320(5) -0.0486(2) 0.0511(13) Uani 1 1 d .
C1 C -0.2015(3) 1.8214(5) -0.1729(2) 0.0474(15) Uani 1 1 d .
C2 C -0.1443(3) 1.7466(5) -0.1671(2) 0.0481(15) Uani 1 1 d .
C3 C -0.0867(4) 1.7908(6) -0.1787(3) 0.0555(16) Uani 1 1 d .
H3A H -0.0485 1.7395 -0.1740 0.067 Uiso 1 1 calc R
C4 C -0.0856(4) 1.9106(6) -0.1971(3) 0.064(2) Uani 1 1 d .
H4A H -0.0471 1.9400 -0.2051 0.076 Uiso 1 1 calc R
C5 C -0.1428(5) 1.9862(6) -0.2035(3) 0.065(2) Uani 1 1 d .
H5A H -0.1430 2.0666 -0.2162 0.078 Uiso 1 1 calc R
C6 C -0.1989(4) 1.9429(5) -0.1911(3) 0.0564(17) Uani 1 1 d .
H6A H -0.2363 1.9954 -0.1947 0.068 Uiso 1 1 calc R
C7 C -0.2623(4) 1.7806(5) -0.1567(3) 0.0500(15) Uani 1 1 d .
C8 C -0.3322(4) 1.7881(5) -0.1940(3) 0.0505(15) Uani 1 1 d .
C9 C -0.3867(5) 1.7546(7) -0.1751(3) 0.069(2) Uani 1 1 d .
H9A H -0.4328 1.7615 -0.1998 0.083 Uiso 1 1 calc R
C10 C -0.3732(5) 1.7114(7) -0.1205(4) 0.077(2) Uani 1 1 d .
H10A H -0.4098 1.6864 -0.1088 0.092 Uiso 1 1 calc R
C11 C -0.3047(5) 1.7055(7) -0.0833(3) 0.075(2) Uani 1 1 d .
H11A H -0.2949 1.6787 -0.0461 0.089 Uiso 1 1 calc R
C12 C -0.2519(4) 1.7394(6) -0.1017(3) 0.0614(19) Uani 1 1 d .
H12A H -0.2062 1.7348 -0.0762 0.074 Uiso 1 1 calc R
C13 C -0.1441(3) 1.6115(5) -0.1539(3) 0.0473(14) Uani 1 1 d .
C14 C -0.1489(4) 1.3235(7) -0.2446(3) 0.0576(17) Uani 1 1 d .
C15 C -0.0312(3) 1.0935(5) -0.0386(2) 0.0408(13) Uani 1 1 d .
C16 C 0.0279(3) 1.1171(5) 0.0085(3) 0.0455(14) Uani 1 1 d .
H16A H 0.0465 1.1962 0.0145 0.055 Uiso 1 1 calc R
C17 C 0.0596(3) 1.0254(5) 0.0464(3) 0.0467(14) Uani 1 1 d .
H17A H 0.0999 1.0422 0.0773 0.056 Uiso 1 1 calc R
C18 C -0.0689(4) 1.1944(5) -0.0768(3) 0.0483(15) Uani 1 1 d .
C19 C -0.3115(4) 1.2805(7) -0.1744(3) 0.065(2) Uani 1 1 d .
H19A H -0.3051 1.2590 -0.2082 0.077 Uiso 1 1 calc R
C20 C -0.3765(4) 1.2570(9) -0.1687(4) 0.087(3) Uani 1 1 d .
H20A H -0.4124 1.2198 -0.1981 0.104 Uiso 1 1 calc R
C21 C -0.3861(5) 1.2896(10) -0.1196(4) 0.090(3) Uani 1 1 d .
H21A H -0.4291 1.2747 -0.1155 0.108 Uiso 1 1 calc R
C22 C -0.3330(4) 1.3447(7) -0.0756(3) 0.065(2) Uani 1 1 d .
C23 C -0.2691(3) 1.3640(5) -0.0850(3) 0.0500(15) Uani 1 1 d .
C24 C -0.3386(5) 1.3759(8) -0.0227(4) 0.081(3) Uani 1 1 d .
H24A H -0.3808 1.3620 -0.0171 0.097 Uiso 1 1 calc R
C25 C -0.2848(6) 1.4252(8) 0.0202(4) 0.082(3) Uani 1 1 d .
H25A H -0.2906 1.4458 0.0543 0.098 Uiso 1 1 calc R
C26 C -0.2189(4) 1.4458(6) 0.0132(3) 0.0599(18) Uani 1 1 d .
C27 C -0.1590(5) 1.4929(7) 0.0563(4) 0.077(2) Uani 1 1 d .
H27A H -0.1611 1.5118 0.0920 0.092 Uiso 1 1 calc R
C28 C -0.0989(5) 1.5104(8) 0.0458(4) 0.084(3) Uani 1 1 d .
H28A H -0.0594 1.5419 0.0738 0.101 Uiso 1 1 calc R
C29 C -0.0971(4) 1.4808(7) -0.0070(3) 0.068(2) Uani 1 1 d .
H29A H -0.0560 1.4957 -0.0142 0.081 Uiso 1 1 calc R
C30 C -0.2113(4) 1.4160(5) -0.0393(3) 0.0494(15) Uani 1 1 d .
OW1 O 0.0000 0.4562(10) 0.2500 0.182(7) Uani 1 2 d S
HW1A H -0.0328 0.4501 0.2635 0.274 Uiso 0.50 1 d PR
HW1B H 0.0038 0.3889 0.2340 0.274 Uiso 0.50 1 d PR

loop_
_atom_site_aniso_label
_atom_site_aniso_U_11
_atom_site_aniso_U_22
_atom_site_aniso_U_33
_atom_site_aniso_U_23
_atom_site_aniso_U_13
_atom_site_aniso_U_12
In1 0.0361(2) 0.0332(2) 0.0436(2) 0.00613(17) 0.00734(16) 0.00313(17)
O1 0.042(3) 0.043(2) 0.071(3) 0.011(2) 0.010(2) 0.0043(19)
O2 0.049(3) 0.033(2) 0.058(3) 0.0051(19) 0.005(2) 0.0069(18)
O3 0.089(4) 0.047(2) 0.046(2) 0.005(2) 0.018(3) 0.012(2)
O4 0.060(4) 0.130(6) 0.088(4) -0.033(4) 0.001(3) -0.005(4)
O5 0.057(3) 0.049(2) 0.069(3) 0.021(2) 0.020(2) 0.011(2)
O6 0.053(3) 0.044(2) 0.053(3) 0.006(2) 0.002(2) 0.009(2)
N1 0.044(3) 0.047(3) 0.054(3) 0.010(2) 0.011(3) -0.002(2)
N2 0.051(3) 0.052(3) 0.047(3) 0.002(2) 0.014(3) 0.001(3)
C1 0.054(4) 0.035(3) 0.040(3) -0.002(3) 0.000(3) 0.002(3)
C2 0.050(4) 0.040(3) 0.041(3) -0.003(3) -0.001(3) -0.003(3)
C3 0.051(4) 0.049(3) 0.056(4) 0.008(3) 0.006(3) -0.004(3)
C4 0.069(5) 0.050(4) 0.060(4) 0.001(3) 0.006(4) -0.021(3)
C5 0.083(6) 0.035(3) 0.064(4) 0.008(3) 0.008(4) -0.005(3)
C6 0.073(5) 0.032(3) 0.057(4) -0.008(3) 0.014(4) -0.001(3)
C7 0.064(4) 0.030(3) 0.055(4) 0.004(3) 0.018(3) 0.012(3)
C8 0.058(4) 0.039(3) 0.050(3) -0.005(3) 0.013(3) 0.005(3)
C9 0.070(5) 0.067(4) 0.071(5) -0.005(4) 0.025(4) -0.005(4)
C10 0.098(7) 0.071(5) 0.076(5) 0.005(4) 0.047(5) 0.001(5)
C11 0.101(7) 0.071(5) 0.063(5) 0.018(4) 0.043(5) 0.025(5)
C12 0.082(5) 0.052(4) 0.047(3) 0.006(3) 0.017(4) 0.020(4)
C13 0.048(4) 0.043(3) 0.045(3) 0.003(3) 0.008(3) -0.003(3)
C14 0.055(4) 0.056(4) 0.052(4) 0.002(3) 0.006(3) 0.013(3)
C15 0.047(3) 0.040(3) 0.032(3) 0.008(2) 0.009(2) 0.010(2)
C16 0.043(3) 0.034(3) 0.053(3) 0.014(3) 0.009(3) 0.000(2)
C17 0.040(3) 0.045(3) 0.045(3) -0.001(3) 0.002(3) -0.001(3)
C18 0.063(4) 0.036(3) 0.045(3) 0.008(3) 0.017(3) 0.014(3)
C19 0.046(4) 0.081(5) 0.053(4) 0.009(4) -0.001(3) -0.014(4)
C20 0.045(5) 0.115(7) 0.084(6) 0.017(5) 0.001(4) -0.025(5)
C21 0.051(5) 0.127(8) 0.092(6) 0.031(6) 0.025(5) -0.008(5)
C22 0.045(4) 0.072(5) 0.076(5) 0.025(4) 0.020(4) 0.008(3)
C23 0.048(4) 0.041(3) 0.064(4) 0.016(3) 0.024(3) 0.001(3)
C24 0.082(6) 0.091(6) 0.092(6) 0.021(5) 0.057(5) 0.012(5)
C25 0.114(8) 0.064(5) 0.086(6) 0.008(5) 0.058(6) 0.005(5)
C26 0.079(5) 0.043(3) 0.067(4) 0.011(3) 0.037(4) 0.008(3)
C27 0.102(7) 0.070(5) 0.060(4) -0.012(4) 0.029(5) -0.002(5)
C28 0.087(7) 0.098(6) 0.064(5) -0.019(5) 0.020(5) -0.025(5)
C29 0.064(5) 0.079(5) 0.059(4) -0.016(4) 0.019(4) -0.019(4)
C30 0.053(4) 0.038(3) 0.063(4) 0.004(3) 0.029(3) 0.004(3)
OW1 0.133(11) 0.078(7) 0.35(2) 0.000 0.102(13) 0.000

loop_
_atom_type_symbol
_atom_type_description
_atom_type_scat_dispersion_real
_atom_type_scat_dispersion_imag
_atom_type_scat_source
C C 0.0033 0.0016 'International Tables Vol C Tables 4.2.6.8 and 6.1.1.4'
H H 0.0000 0.0000 'International Tables Vol C Tables 4.2.6.8 and 6.1.1.4'
N N 0.0061 0.0033 'International Tables Vol C Tables 4.2.6.8 and 6.1.1.4'
O O 0.0106 0.0060 'International Tables Vol C Tables 4.2.6.8 and 6.1.1.4'
In In -0.7276 1.3100 'International Tables Vol C Tables 4.2.6.8 and 6.1.1.4'

loop_
_geom_angle_atom_site_label_1
_geom_angle_atom_site_label_2
_geom_angle_atom_site_label_3
_geom_angle
_geom_angle_site_symmetry_1
_geom_angle_site_symmetry_3
O3 In1 O2 88.58(16) . .
O3 In1 O6 85.43(16) . .
O2 In1 O6 160.33(17) . .
O3 In1 O1 120.38(18) . .
O2 In1 O1 57.81(16) . .
O6 In1 O1 140.30(16) . .
O3 In1 N2 153.6(2) . .
O2 In1 N2 89.77(18) . .
O6 In1 N2 87.34(18) . .
O1 In1 N2 80.22(18) . .
O3 In1 N1 82.9(2) . .
O2 In1 N1 81.36(17) . .
O6 In1 N1 79.31(18) . .
O1 In1 N1 129.64(18) . .
N2 In1 N1 70.72(19) . .
O3 In1 O5 114.69(18) . .
O2 In1 O5 142.25(16) . .
O6 In1 O5 56.33(16) . .
O1 In1 O5 84.48(15) . .
N2 In1 O5 81.56(18) . .
N1 In1 O5 128.51(17) . .
O3 In1 C13 105.67(18) . .
O2 In1 C13 29.07(17) . .
O6 In1 C13 167.84(18) . .
O1 In1 C13 28.74(17) . .
N2 In1 C13 84.7(2) . .
N1 In1 C13 106.54(19) . .
O5 In1 C13 113.22(18) . .
O3 In1 C18 101.95(18) . .
O2 In1 C18 168.75(18) . .
O6 In1 C18 28.01(18) . .
O1 In1 C18 112.46(19) . .
N2 In1 C18 82.57(18) . .
N1 In1 C18 103.7(2) . .
O5 In1 C18 28.36(18) . .
C13 In1 C18 141.0(2) . .
C13 O1 In1 89.5(4) . .
C13 O2 In1 92.0(3) . .
C14 O3 In1 104.8(4) . .
C18 O5 In1 89.2(4) . .
C18 O6 In1 94.6(4) . .
C19 N1 C23 118.2(6) . .
C19 N1 In1 125.9(5) . .
C23 N1 In1 115.9(4) . .
C29 N2 C30 118.2(6) . .
C29 N2 In1 124.2(5) . .
C30 N2 In1 117.6(4) . .
C2 C1 C6 117.5(6) . .
C2 C1 C7 122.7(5) . .
C6 C1 C7 119.6(6) . .
C1 C2 C3 121.0(6) . .
C1 C2 C13 122.2(6) . .
C3 C2 C13 116.5(6) . .
C4 C3 C2 120.6(7) . .
C4 C3 H3A 119.7 . .
C2 C3 H3A 119.7 . .
C3 C4 C5 119.0(7) . .
C3 C4 H4A 120.5 . .
C5 C4 H4A 120.5 . .
C6 C5 C4 120.3(6) . .
C6 C5 H5A 119.9 . .
C4 C5 H5A 119.9 . .
C5 C6 C1 121.8(7) . .
C5 C6 H6A 119.1 . .
C1 C6 H6A 119.1 . .
C12 C7 C8 116.5(7) . .
C12 C7 C1 120.5(6) . .
C8 C7 C1 122.9(6) . .
C9 C8 C7 120.0(6) . .
C9 C8 C14 117.5(7) . 4_454
C7 C8 C14 122.4(6) . 4_454
C10 C9 C8 121.0(8) . .
C10 C9 H9A 119.5 . .
C8 C9 H9A 119.5 . .
C11 C10 C9 119.3(8) . .
C11 C10 H10A 120.3 . .
C9 C10 H10A 120.3 . .
C12 C11 C10 119.4(7) . .
C12 C11 H11A 120.3 . .
C10 C11 H11A 120.3 . .
C11 C12 C7 123.8(8) . .
C11 C12 H12A 118.1 . .
C7 C12 H12A 118.1 . .
O1 C13 O2 120.7(5) . .
O1 C13 C2 120.4(5) . .
O2 C13 C2 118.9(5) . .
O1 C13 In1 61.8(3) . .
O2 C13 In1 59.0(3) . .
C2 C13 In1 177.0(4) . .
O4 C14 O3 119.0(7) . .
O4 C14 C8 123.2(8) . 4_444
O3 C14 C8 117.8(6) . 4_444
C16 C15 C17 118.9(5) . 5_575
C16 C15 C18 121.0(5) . .
C17 C15 C18 119.7(5) 5_575 .
C17 C16 C15 121.1(5) . .
C17 C16 H16A 119.5 . .
C15 C16 H16A 119.5 . .
C16 C17 C15 120.0(5) . 5_575
C16 C17 H17A 120.0 . .
C15 C17 H17A 120.0 5_575 .
O6 C18 O5 119.7(5) . .
O6 C18 C15 118.6(6) . .
O5 C18 C15 121.6(6) . .
O6 C18 In1 57.4(3) . .
O5 C18 In1 62.4(3) . .
C15 C18 In1 172.0(5) . .
N1 C19 C20 122.3(8) . .
N1 C19 H19A 118.9 . .
C20 C19 H19A 118.9 . .
C21 C20 C19 118.8(8) . .
C21 C20 H20A 120.6 . .
C19 C20 H20A 120.6 . .
C20 C21 C22 121.2(8) . .
C20 C21 H21A 119.4 . .
C22 C21 H21A 119.4 . .
C21 C22 C24 124.0(8) . .
C21 C22 C23 116.1(8) . .
C24 C22 C23 119.9(8) . .
N1 C23 C22 123.5(7) . .
N1 C23 C30 118.5(6) . .
C22 C23 C30 118.0(6) . .
C25 C24 C22 122.4(8) . .
C25 C24 H24A 118.8 . .
C22 C24 H24A 118.8 . .
C24 C25 C26 120.0(8) . .
C24 C25 H25A 120.0 . .
C26 C25 H25A 120.0 . .
C30 C26 C27 116.9(7) . .
C30 C26 C25 119.2(8) . .
C27 C26 C25 123.9(8) . .
C28 C27 C26 120.0(8) . .
C28 C27 H27A 120.0 . .
C26 C27 H27A 120.0 . .
C27 C28 C29 118.8(8) . .
C27 C28 H28A 120.6 . .
C29 C28 H28A 120.6 . .
N2 C29 C28 123.7(8) . .
N2 C29 H29A 118.1 . .
C28 C29 H29A 118.1 . .
N2 C30 C26 122.3(7) . .
N2 C30 C23 117.2(6) . .
C26 C30 C23 120.5(6) . .
HW1A OW1 HW1B 109.5 . .

loop_
_geom_bond_atom_site_label_1
_geom_bond_atom_site_label_2
_geom_bond_distance
_geom_bond_site_symmetry_2
In1 O3 2.146(4) .
In1 O2 2.238(4) .
In1 O6 2.239(4) .
In1 O1 2.300(4) .
In1 N2 2.315(5) .
In1 N1 2.338(5) .
In1 O5 2.348(5) .
In1 C13 2.610(6) .
In1 C18 2.648(6) .
O1 C13 1.255(7) .
O2 C13 1.269(7) .
O3 C14 1.265(9) .
O4 C14 1.222(9) .
O5 C18 1.258(7) .
O6 C18 1.248(8) .
N1 C19 1.329(8) .
N1 C23 1.341(8) .
N2 C29 1.333(9) .
N2 C30 1.336(8) .
C1 C2 1.386(9) .
C1 C6 1.404(8) .
C1 C7 1.496(9) .
C2 C3 1.387(9) .
C2 C13 1.504(8) .
C3 C4 1.385(9) .
C3 H3A 0.9300 .
C4 C5 1.389(11) .
C4 H4A 0.9300 .
C5 C6 1.365(11) .
C5 H5A 0.9300 .
C6 H6A 0.9300 .
C7 C12 1.393(9) .
C7 C8 1.407(9) .
C8 C9 1.395(10) .
C8 C14 1.501(9) 4_454
C9 C10 1.383(11) .
C9 H9A 0.9300 .
C10 C11 1.382(12) .
C10 H10A 0.9300 .
C11 C12 1.358(11) .
C11 H11A 0.9300 .
C12 H12A 0.9300 .
C14 C8 1.501(9) 4_444
C15 C16 1.385(8) .
C15 C17 1.402(8) 5_575
C15 C18 1.483(8) .
C16 C17 1.374(8) .
C16 H16A 0.9300 .
C17 C15 1.402(8) 5_575
C17 H17A 0.9300 .
C19 C20 1.402(11) .
C19 H19A 0.9300 .
C20 C21 1.357(13) .
C20 H20A 0.9300 .
C21 C22 1.385(12) .
C21 H21A 0.9300 .
C22 C24 1.410(12) .
C22 C23 1.415(10) .
C23 C30 1.442(10) .
C24 C25 1.352(13) .
C24 H24A 0.9300 .
C25 C26 1.429(12) .
C25 H25A 0.9300 .
C26 C30 1.413(9) .
C26 C27 1.414(11) .
C27 C28 1.352(12) .
C27 H27A 0.9300 .
C28 C29 1.375(11) .
C28 H28A 0.9300 .
C29 H29A 0.9300 .
OW1 HW1A 0.8500 .
OW1 HW1B 0.8500 .
